data_2009598
loop_
_publ_author_name
'Pokkuluri, Phani Raj'
'Scheffer, John R.'
'Trotter, James'
'Yap, Melvin'

_publ_section_title
;
 An ethenonaphthalene and one of its photolysis products
;
_journal_issue 4
_journal_name_full 'Acta Crystallographica Section C'
_journal_page_first 578
_journal_page_last 581
_journal_paper_doi 10.1107/S0108270193010819
_journal_volume 50
_journal_year 1994
_chemical_formula_moiety 'C21 H16 O3'
_chemical_formula_sum 'C21 H16 O3'
_chemical_formula_weight 316.36
_chemical_melting_point 400.5(5)
_chemical_name_systematic
;
Methyl 2-benzoyl-1,4-dihydro-1,4-ethenonaphthalene-3-carboxylate
;
_space_group_IT_number 2
_symmetry_cell_setting triclinic
_symmetry_space_group_name_Hall '-P 1'
_symmetry_space_group_name_H-M 'P -1'
_cell_angle_alpha 92.580(10)
_cell_angle_beta 111.500(10)
_cell_angle_gamma 97.960(10)
_cell_formula_units_Z 2
_cell_length_a 9.7720(10)
_cell_length_b 11.034(2)
_cell_length_c 8.1740(10)
_cell_measurement_reflns_used 11
_cell_measurement_temperature 294
_cell_measurement_theta_max 61.8
_cell_measurement_theta_min 60.7
_cell_volume 807.7(2)
_computing_cell_refinement TEXRAY
_computing_data_collection 'TEXRAY (TEXSAN; Molecular Structure Corporation, 1985)'
_computing_data_reduction
; TEXSAN. TEXSAN includes modified versions of MITHRIL (Gilmore, 1984),
DIFABS (Walker & Stuart, 1983), ORFLS (Busing, Martin & Levy, 1962),
ORTEP (Johnson, 1976), with scattering factors (International Tables for
X-ray Crystallography, 1974) and extinction correction (Zachariasen, 1963).
;
_computing_molecular_graphics TEXSAN
_computing_structure_refinement TEXSAN
_computing_structure_solution TEXSAN
_diffrn_ambient_temperature 294
_diffrn_measurement_device 'Rigaku AFC-6'
_diffrn_radiation_monochromator graphite
_diffrn_radiation_source xray_tube
_diffrn_radiation_type CuK\a
_diffrn_radiation_wavelength 1.5418
_diffrn_reflns_av_R_equivalents 0.011
_diffrn_reflns_limit_h_max 12
_diffrn_reflns_limit_h_min 0
_diffrn_reflns_limit_k_max 14
_diffrn_reflns_limit_k_min -14
_diffrn_reflns_limit_l_max 10
_diffrn_reflns_limit_l_min -10
_diffrn_reflns_number 3474
_diffrn_reflns_theta_max 77.4
_diffrn_standards_decay_% 0
_diffrn_standards_interval_count 150
_diffrn_standards_number 3
_exptl_absorpt_coefficient_mu 0.66
_exptl_absorpt_correction_T_max 1.0
_exptl_absorpt_correction_T_min 0.89
_exptl_absorpt_correction_type '\y scans (TEXSAN) '
_exptl_crystal_colour colourless
_exptl_crystal_density_diffrn 1.30
_exptl_crystal_description prism
_exptl_crystal_F_000 332
_exptl_crystal_size_max 0.5
_exptl_crystal_size_mid 0.4
_exptl_crystal_size_min 0.3
_refine_diff_density_max 0.17
_refine_diff_density_min -0.18
_refine_ls_extinction_coef 0.39E-4
_refine_ls_extinction_method 'Zachariasen (1963)'
_refine_ls_goodness_of_fit_obs 2.7
_refine_ls_hydrogen_treatment refall
_refine_ls_matrix_type full
_refine_ls_number_constraints 0
_refine_ls_number_parameters 282
_refine_ls_number_reflns 2887
_refine_ls_number_restraints 0
_refine_ls_R_factor_all 0.053
_refine_ls_R_factor_obs 0.042
_refine_ls_shift/esd_max 0.01
_refine_ls_structure_factor_coef F
_refine_ls_weighting_details 'w = 1/\s^2^(F)'
_refine_ls_weighting_scheme calc
_refine_ls_wR_factor_all 0.092
_refine_ls_wR_factor_obs 0.080
_reflns_number_observed 2887
_reflns_number_total 3280
_reflns_observed_criterion I>3\s(I)
_cod_data_source_file cd1059.cif
_cod_data_source_block 4
_cod_depositor_comments
;
 Adding the _atom_type_symbol data item to the _atom_type loop.
 The values of the _atom_type_symbol data item were inferred from
 the _atom_site_type_symbol and _atom_site_label data items.

 Antanas Vaitkus,
 2017-01-11

The following automatic conversions were performed:

'_chemical_melting_point' value '400-401K' was changed to '400.5(5)'
- the average value was taken and precision was estimated.

Automatic conversion script
Id: cif_fix_values 1646 2011-03-28 12:23:43Z adriana 

The following automatic conversions were performed:

'_chemical_melting_point' value '400-401K' was changed to '400.5(5)'
- the average value was taken and precision was estimated.

Automatic conversion script
Id: cif_fix_values 1715 2011-07-08 13:25:40Z adriana 

The following automatic conversions were performed:

'_refine_ls_weighting_scheme' value '1/\s^2^(F)' was changed to
'calc'. New tag '_refine_ls_weighting_details' was created. The value
of the new tag was set to 'w = 1/\s^2^(F)'.

Automatic conversion script
Id: cif_fix_values 3143 2015-03-26 13:38:13Z robertas 
;
_cod_original_cell_volume 807.8(2)
_cod_database_code 2009598

loop_
_symmetry_equiv_pos_as_xyz
x,y,z
-x,-y,-z

loop_
_atom_site_label
_atom_site_fract_x
_atom_site_fract_y
_atom_site_fract_z
_atom_site_U_iso_or_equiv
C1 -0.02010(10) 0.32990(10) 0.6166(2) 0.0500(10)
C2 -0.0951(2) 0.2189(2) 0.4772(2) 0.0660(10)
C3 -0.1036(2) 0.1125(2) 0.5423(2) 0.0660(10)
C4 -0.0366(2) 0.12360(10) 0.7430(2) 0.0510(10)
C4a -0.11860(10) 0.21280(10) 0.8039(2) 0.0470(10)
C5 -0.1968(2) 0.1909(2) 0.9127(2) 0.0620(10)
C6 -0.2658(2) 0.2836(2) 0.9532(3) 0.0740(10)
C7 -0.2536(2) 0.3957(2) 0.8901(3) 0.0720(10)
C8 -0.1743(2) 0.4180(2) 0.7802(2) 0.0590(10)
C8a -0.10840(10) 0.32500(10) 0.7363(2) 0.0460(10)
C9 0.13190(10) 0.30040(10) 0.7317(2) 0.0420(10)
C10 0.12370(10) 0.19280(10) 0.7978(2) 0.0420(10)
C11 0.27440(10) 0.38120(10) 0.7659(2) 0.0430(10)
C12 0.25260(10) 0.13460(10) 0.9091(2) 0.0460(10)
C13 0.3930(2) 0.5564(2) 0.6882(3) 0.0700(10)
C14 0.30660(10) 0.15870(10) 1.1039(2) 0.0430(10)
C15 0.2288(2) 0.22070(10) 1.1832(2) 0.0550(10)
C16 0.2762(2) 0.2370(2) 1.3653(2) 0.0730(10)
C17 0.4025(2) 0.1937(2) 1.4696(2) 0.0710(10)
C18 0.4815(2) 0.1339(2) 1.3918(2) 0.0630(10)
C19 0.4336(2) 0.11470(10) 1.2096(2) 0.0530(10)
O1 0.25740(10) 0.47640(10) 0.66930(10) 0.0550(10)
O2 0.39320(10) 0.36240(10) 0.86650(10) 0.0580(10)
O3 0.3024(2) 0.06370(10) 0.8369(2) 0.0720(10)
H(1) -0.014(2) 0.416(2) 0.567(2) 4.0(3)
H(2) -0.132(3) 0.232(2) 0.360(4) 8.1(7)
H(3) -0.156(3) 0.036(2) 0.472(3) 6.6(5)
H(4) -0.038(2) 0.044(2) 0.793(2) 4.8(4)
H(5) -0.200(3) 0.112(2) 0.961(3) 7.0(6)
H(6) -0.319(3) 0.278(2) 1.036(4) 8.3(7)
H(7) -0.303(3) 0.461(2) 0.916(3) 6.3(5)
H(8) -0.158(2) 0.504(2) 0.736(3) 5.6(4)
H(13A) 0.449(3) 0.585(2) 0.818(4) 8.2(7)
H(13B) 0.363(4) 0.620(3) 0.611(5) 9.3(7)
H(13C) 0.451(3) 0.511(2) 0.647(4) 7.6(6)
H(15) 0.141(2) 0.246(2) 1.108(3) 4.9(4)
H(16) 0.211(3) 0.282(2) 1.416(4) 7.6(6)
H(17) 0.443(3) 0.201(2) 1.598(3) 6.2(5)
H(18) 0.580(3) 0.112(2) 1.474(3) 6.9(5)
H(19) 0.484(2) 0.071(2) 1.151(2) 4.6(4)

loop_
_atom_type_symbol
_atom_type_scat_source
C 'TEXSAN package'
H 'TEXSAN package'
O 'TEXSAN package'

loop_
_geom_angle_atom_site_label_1
_geom_angle_atom_site_label_2
_geom_angle_atom_site_label_3
_geom_angle
_geom_angle_publ_flag
C2 C1 C8a 105.30(10) no
C2 C1 C9 105.70(10) no
C8a C1 C9 104.70(10) no
C1 C2 C3 114.50(10) no
C2 C3 C4 113.30(10) no
C3 C4 C4a 105.60(10) no
C3 C4 C10 106.20(10) no
C4a C4 C10 104.90(10) no
C4 C4a C5 126.9(2) no
C4 C4a C8a 112.40(10) no
C5 C4a C8a 120.70(10) no
C4a C5 C6 118.8(2) no
C5 C6 C7 120.8(2) no
C6 C7 C8 120.4(2) no
C7 C8 C8a 118.9(2) no
C1 C8a C4a 112.60(10) no
C1 C8a C8 127.00(10) no
C4a C8a C8 120.30(10) no
C1 C9 C10 113.40(10) no
C1 C9 C11 123.90(10) no
C10 C9 C11 122.60(10) no
C4 C10 C9 113.50(10) no
C4 C10 C12 119.80(10) no
C9 C10 C12 126.60(10) no
C9 C11 O1 112.20(10) no
C9 C11 O2 124.00(10) no
O1 C11 O2 123.90(10) no
C10 C12 C14 118.70(10) no
C10 C12 O3 118.90(10) no
C14 C12 O3 122.20(10) no
C12 C14 C15 120.80(10) no
C12 C14 C19 119.80(10) no
C15 C14 C19 119.40(10) no
C14 C15 C16 120.2(2) no
C15 C16 C17 120.2(2) no
C16 C17 C18 119.9(2) no
C17 C18 C19 120.5(2) no
C14 C19 C18 119.80(10) no
C11 O1 C13 115.50(10) no

loop_
_geom_bond_atom_site_label_1
_geom_bond_atom_site_label_2
_geom_bond_distance
_geom_bond_publ_flag
C1 C2 1.533(2) no
C1 C8a 1.522(2) no
C1 C9 1.528(2) no
C2 C3 1.315(3) no
C3 C4 1.519(2) no
C4 C4a 1.525(2) no
C4 C10 1.536(2) no
C4a C5 1.379(2) no
C4a C8a 1.385(2) no
C5 C6 1.391(3) no
C6 C7 1.368(3) no
C7 C8 1.395(3) no
C8 C8a 1.384(2) no
C9 C10 1.331(2) no
C9 C11 1.470(2) no
C10 C12 1.504(2) no
C12 C14 1.480(2) no
C14 C15 1.390(2) no
C14 C19 1.393(2) no
C15 C16 1.383(3) no
C16 C17 1.381(3) no
C17 C18 1.378(3) no
C18 C19 1.384(3) no
C11 O1 1.335(2) no
C11 O2 1.203(2) no
C13 O1 1.440(2) no
C12 O3 1.213(2) no
